data_4085929
loop_
_publ_author_name
'Bellow, James A.'
'Yousif, Maryam'
'Cabelof, Alyssa C.'
'Lord, Richard L.'
'Groysman, Stanislav'

_publ_section_title
;
 Reactivity Modes of an Iron Bis(alkoxide) Complex with Aryl Azides:
 Catalytic Nitrene Coupling vs Formation of Iron(III) Imido Dimers
;
_journal_issue 12
_journal_name_full Organometallics
_journal_page_first 2917
_journal_paper_doi 10.1021/acs.organomet.5b00231
_journal_volume 34
_journal_year 2015
_chemical_formula_sum 'C15 H23 Fe0.33 O'
_chemical_formula_weight 237.95
_chemical_name_systematic
; 
 ? 
;
_space_group_IT_number 147
_symmetry_cell_setting hexagonal
_symmetry_space_group_name_Hall '-P 3'
_symmetry_space_group_name_H-M 'P -3'
_atom_sites_solution_hydrogens geom
_atom_sites_solution_primary direct
_atom_sites_solution_secondary difmap
_audit_creation_method SHELXL-97
_cell_angle_alpha 90.00
_cell_angle_beta 90.00
_cell_angle_gamma 120.00
_cell_formula_units_Z 6
_cell_length_a 12.2741(19)
_cell_length_b 12.2741(19)
_cell_length_c 14.995(3)
_cell_measurement_temperature 100(2)
_cell_volume 1956.4(6)
_computing_structure_refinement 'SHELXL-97 (Sheldrick, 1997)'
_computing_structure_solution 'SHELXS-97 (Sheldrick, 1990)'
_diffrn_ambient_temperature 100(2)
_diffrn_measured_fraction_theta_full 0.999
_diffrn_measured_fraction_theta_max 0.999
_diffrn_measurement_device_type 'Bruker Apex2'
_diffrn_radiation_monochromator graphite
_diffrn_radiation_source 'fine-focus sealed tube'
_diffrn_radiation_type MoK\a
_diffrn_radiation_wavelength 0.71073
_diffrn_reflns_av_R_equivalents 0.1084
_diffrn_reflns_av_sigmaI/netI 0.0812
_diffrn_reflns_limit_h_max 14
_diffrn_reflns_limit_h_min -14
_diffrn_reflns_limit_k_max 14
_diffrn_reflns_limit_k_min -12
_diffrn_reflns_limit_l_max 18
_diffrn_reflns_limit_l_min -18
_diffrn_reflns_number 20579
_diffrn_reflns_theta_full 25.73
_diffrn_reflns_theta_max 25.73
_diffrn_reflns_theta_min 1.92
_exptl_absorpt_coefficient_mu 0.424
_exptl_absorpt_correction_T_max 0.9791
_exptl_absorpt_correction_T_min 0.9200
_exptl_absorpt_correction_type empirical
_exptl_absorpt_process_details SADABS
_exptl_crystal_colour orange
_exptl_crystal_density_diffrn 1.212
_exptl_crystal_density_method 'not measured'
_exptl_crystal_description prisms
_exptl_crystal_F_000 778
_exptl_crystal_size_max 0.20
_exptl_crystal_size_mid 0.15
_exptl_crystal_size_min 0.05
_refine_diff_density_max 0.462
_refine_diff_density_min -0.637
_refine_diff_density_rms 0.060
_refine_ls_extinction_method none
_refine_ls_goodness_of_fit_ref 0.961
_refine_ls_hydrogen_treatment constr
_refine_ls_matrix_type full
_refine_ls_number_parameters 154
_refine_ls_number_reflns 2487
_refine_ls_number_restraints 0
_refine_ls_restrained_S_all 0.961
_refine_ls_R_factor_all 0.0788
_refine_ls_R_factor_gt 0.0457
_refine_ls_shift/su_max 0.000
_refine_ls_shift/su_mean 0.000
_refine_ls_structure_factor_coef Fsqd
_refine_ls_weighting_details 'calc w=1/[\s^2^(Fo^2^)+(0.0567P)^2^+0.0000P] where P=(Fo^2^+2Fc^2^)/3'
_refine_ls_weighting_scheme calc
_refine_ls_wR_factor_gt 0.1011
_refine_ls_wR_factor_ref 0.1096
_reflns_number_gt 1674
_reflns_number_total 2487
_reflns_threshold_expression >2sigma(I)
_cod_data_source_file om5b00231_si_002.cif
_cod_data_source_block sg457_hex_compound_2
_cod_depositor_comments 'Adding full bibliography for 4085929--4085933.cif.'
_cod_original_sg_symbol_H-M P-3
_cod_database_code 4085929

loop_
_symmetry_equiv_pos_as_xyz
'x, y, z'
'-y, x-y, z'
'-x+y, -x, z'
'-x, -y, -z'
'y, -x+y, -z'
'x-y, x, -z'

loop_
_atom_site_label
_atom_site_type_symbol
_atom_site_fract_x
_atom_site_fract_y
_atom_site_fract_z
_atom_site_U_iso_or_equiv
_atom_site_adp_type
_atom_site_occupancy
_atom_site_symmetry_multiplicity
_atom_site_calc_flag
_atom_site_refinement_flags
Fe1 Fe 0.6667 0.3333 0.21991(4) 0.0217(2) Uani 1 3 d S
C2 C 0.8549(2) 0.6334(2) 0.30974(16) 0.0171(5) Uani 1 1 d .
O1 O 0.82804(13) 0.46243(13) 0.21843(10) 0.0185(4) Uani 1 1 d .
C7 C 0.7870(2) 0.5460(2) 0.37508(16) 0.0195(6) Uani 1 1 d .
H7 H 0.7719 0.4627 0.3684 0.023 Uiso 1 1 calc R
C6 C 0.7401(2) 0.5746(2) 0.44971(16) 0.0218(6) Uani 1 1 d .
H6 H 0.6933 0.5114 0.4928 0.026 Uiso 1 1 calc R
C5 C 0.7614(2) 0.6949(2) 0.46135(17) 0.0225(6) Uani 1 1 d .
H5 H 0.7278 0.7151 0.5116 0.027 Uiso 1 1 calc R
C4 C 0.8317(2) 0.7850(2) 0.39944(17) 0.0225(6) Uani 1 1 d .
H4 H 0.8487 0.8688 0.4077 0.027 Uiso 1 1 calc R
C3 C 0.8782(2) 0.7552(2) 0.32485(16) 0.0203(6) Uani 1 1 d .
H3 H 0.9272 0.8194 0.2830 0.024 Uiso 1 1 calc R
C1 C 0.9026(2) 0.5948(2) 0.22662(16) 0.0177(6) Uani 1 1 d .
C12 C 0.8808(2) 0.6509(2) 0.13561(17) 0.0239(6) Uani 1 1 d .
C15 C 0.7550(2) 0.6499(2) 0.14083(18) 0.0267(6) Uani 1 1 d .
H15A H 0.7642 0.7175 0.1804 0.040 Uiso 1 1 calc R
H15B H 0.6898 0.5687 0.1643 0.040 Uiso 1 1 calc R
H15C H 0.7311 0.6628 0.0811 0.040 Uiso 1 1 calc R
C13 C 0.9816(2) 0.7845(2) 0.11038(18) 0.0294(7) Uani 1 1 d .
H13A H 0.9562 0.8101 0.0560 0.044 Uiso 1 1 calc R
H13B H 1.0616 0.7869 0.1000 0.044 Uiso 1 1 calc R
H13C H 0.9917 0.8422 0.1590 0.044 Uiso 1 1 calc R
C14 C 0.8667(2) 0.5659(2) 0.05596(18) 0.0307(7) Uani 1 1 d .
H14A H 0.8611 0.6053 0.0007 0.046 Uiso 1 1 calc R
H14B H 0.7901 0.4840 0.0633 0.046 Uiso 1 1 calc R
H14C H 0.9399 0.5540 0.0532 0.046 Uiso 1 1 calc R
C8 C 1.0426(2) 0.6234(2) 0.24655(17) 0.0214(6) Uani 1 1 d .
C10 C 1.1313(2) 0.7586(2) 0.27723(19) 0.0266(6) Uani 1 1 d .
H10A H 1.1002 0.7741 0.3333 0.040 Uiso 1 1 calc R
H10B H 1.1345 0.8173 0.2316 0.040 Uiso 1 1 calc R
H10C H 1.2157 0.7709 0.2864 0.040 Uiso 1 1 calc R
C9 C 1.0383(2) 0.5378(2) 0.32272(17) 0.0247(6) Uani 1 1 d .
H9A H 1.1241 0.5575 0.3374 0.037 Uiso 1 1 calc R
H9B H 0.9887 0.4497 0.3041 0.037 Uiso 1 1 calc R
H9C H 0.9995 0.5517 0.3753 0.037 Uiso 1 1 calc R
C11 C 1.1025(2) 0.5952(2) 0.16678(18) 0.0274(6) Uani 1 1 d .
H11A H 1.1174 0.6554 0.1188 0.041 Uiso 1 1 calc R
H11B H 1.0458 0.5096 0.1454 0.041 Uiso 1 1 calc R
H11C H 1.1827 0.6028 0.1850 0.041 Uiso 1 1 calc R

loop_
_atom_site_aniso_label
_atom_site_aniso_U_11
_atom_site_aniso_U_22
_atom_site_aniso_U_33
_atom_site_aniso_U_23
_atom_site_aniso_U_13
_atom_site_aniso_U_12
Fe1 0.0194(2) 0.0194(2) 0.0262(4) 0.000 0.000 0.00971(12)
C2 0.0117(11) 0.0187(13) 0.0200(14) -0.0029(11) -0.0022(10) 0.0070(10)
O1 0.0157(8) 0.0124(8) 0.0250(10) -0.0024(7) 0.0008(7) 0.0052(7)
C7 0.0150(12) 0.0156(12) 0.0272(16) -0.0037(11) -0.0054(11) 0.0071(10)
C6 0.0180(13) 0.0269(14) 0.0190(16) -0.0014(11) -0.0005(11) 0.0100(11)
C5 0.0215(13) 0.0337(15) 0.0193(15) -0.0058(12) -0.0008(11) 0.0191(12)
C4 0.0261(14) 0.0229(13) 0.0255(16) -0.0053(12) -0.0048(12) 0.0176(12)
C3 0.0217(13) 0.0212(13) 0.0213(15) 0.0006(11) -0.0007(11) 0.0132(11)
C1 0.0143(12) 0.0144(12) 0.0236(15) -0.0015(11) 0.0004(10) 0.0066(10)
C12 0.0225(14) 0.0235(14) 0.0256(16) 0.0027(11) 0.0047(12) 0.0113(11)
C15 0.0246(14) 0.0249(14) 0.0301(17) 0.0039(12) -0.0030(12) 0.0120(12)
C13 0.0305(15) 0.0286(15) 0.0296(17) 0.0079(12) 0.0073(13) 0.0152(13)
C14 0.0332(15) 0.0326(15) 0.0270(17) 0.0015(13) 0.0005(13) 0.0170(13)
C8 0.0152(12) 0.0181(13) 0.0303(16) -0.0023(11) 0.0021(11) 0.0079(11)
C10 0.0154(13) 0.0226(14) 0.0388(18) -0.0035(12) -0.0019(12) 0.0071(11)
C9 0.0210(13) 0.0266(14) 0.0316(16) -0.0031(12) -0.0024(12) 0.0157(12)
C11 0.0190(13) 0.0291(14) 0.0348(17) -0.0019(13) 0.0029(12) 0.0125(12)

loop_
_atom_type_symbol
_atom_type_description
_atom_type_scat_dispersion_real
_atom_type_scat_dispersion_imag
_atom_type_scat_source
C C 0.0033 0.0016 'International Tables Vol C Tables 4.2.6.8 and 6.1.1.4'
H H 0.0000 0.0000 'International Tables Vol C Tables 4.2.6.8 and 6.1.1.4'
O O 0.0106 0.0060 'International Tables Vol C Tables 4.2.6.8 and 6.1.1.4'
Fe Fe 0.3463 0.8444 'International Tables Vol C Tables 4.2.6.8 and 6.1.1.4'

loop_
_geom_angle_atom_site_label_1
_geom_angle_atom_site_label_2
_geom_angle_atom_site_label_3
_geom_angle
_geom_angle_site_symmetry_1
_geom_angle_site_symmetry_3
O1 Fe1 O1 119.985(2) 3_665 .
O1 Fe1 O1 119.985(3) 3_665 2_655
O1 Fe1 O1 119.985(2) . 2_655
C7 C2 C3 116.0(2) . .
C7 C2 C1 120.4(2) . .
C3 C2 C1 123.6(2) . .
C1 O1 Fe1 142.92(13) . .
C6 C7 C2 122.9(2) . .
C6 C7 H7 118.5 . .
C2 C7 H7 118.5 . .
C5 C6 C7 119.7(2) . .
C5 C6 H6 120.2 . .
C7 C6 H6 120.2 . .
C4 C5 C6 119.0(2) . .
C4 C5 H5 120.5 . .
C6 C5 H5 120.5 . .
C5 C4 C3 120.7(2) . .
C5 C4 H4 119.6 . .
C3 C4 H4 119.6 . .
C4 C3 C2 121.6(2) . .
C4 C3 H3 119.2 . .
C2 C3 H3 119.2 . .
O1 C1 C2 107.12(18) . .
O1 C1 C8 105.98(17) . .
C2 C1 C8 108.16(18) . .
O1 C1 C12 105.48(17) . .
C2 C1 C12 112.42(18) . .
C8 C1 C12 117.03(18) . .
C13 C12 C14 107.0(2) . .
C13 C12 C15 107.0(2) . .
C14 C12 C15 105.2(2) . .
C13 C12 C1 116.8(2) . .
C14 C12 C1 110.72(19) . .
C15 C12 C1 109.51(19) . .
C12 C15 H15A 109.5 . .
C12 C15 H15B 109.5 . .
H15A C15 H15B 109.5 . .
C12 C15 H15C 109.5 . .
H15A C15 H15C 109.5 . .
H15B C15 H15C 109.5 . .
C12 C13 H13A 109.5 . .
C12 C13 H13B 109.5 . .
H13A C13 H13B 109.5 . .
C12 C13 H13C 109.5 . .
H13A C13 H13C 109.5 . .
H13B C13 H13C 109.5 . .
C12 C14 H14A 109.5 . .
C12 C14 H14B 109.5 . .
H14A C14 H14B 109.5 . .
C12 C14 H14C 109.5 . .
H14A C14 H14C 109.5 . .
H14B C14 H14C 109.5 . .
C10 C8 C11 108.5(2) . .
C10 C8 C9 106.3(2) . .
C11 C8 C9 106.43(19) . .
C10 C8 C1 113.39(18) . .
C11 C8 C1 112.9(2) . .
C9 C8 C1 108.87(18) . .
C8 C10 H10A 109.5 . .
C8 C10 H10B 109.5 . .
H10A C10 H10B 109.5 . .
C8 C10 H10C 109.5 . .
H10A C10 H10C 109.5 . .
H10B C10 H10C 109.5 . .
C8 C9 H9A 109.5 . .
C8 C9 H9B 109.5 . .
H9A C9 H9B 109.5 . .
C8 C9 H9C 109.5 . .
H9A C9 H9C 109.5 . .
H9B C9 H9C 109.5 . .
C8 C11 H11A 109.5 . .
C8 C11 H11B 109.5 . .
H11A C11 H11B 109.5 . .
C8 C11 H11C 109.5 . .
H11A C11 H11C 109.5 . .
H11B C11 H11C 109.5 . .

loop_
_geom_bond_atom_site_label_1
_geom_bond_atom_site_label_2
_geom_bond_distance
_geom_bond_site_symmetry_2
Fe1 O1 1.8155(14) 3_665
Fe1 O1 1.8155(14) .
Fe1 O1 1.8155(14) 2_655
C2 C7 1.383(3) .
C2 C3 1.393(3) .
C2 C1 1.549(3) .
O1 C1 1.416(3) .
C7 C6 1.381(3) .
C7 H7 0.9500 .
C6 C5 1.376(3) .
C6 H6 0.9500 .
C5 C4 1.369(3) .
C5 H5 0.9500 .
C4 C3 1.385(3) .
C4 H4 0.9500 .
C3 H3 0.9500 .
C1 C8 1.600(3) .
C1 C12 1.610(3) .
C12 C13 1.527(3) .
C12 C14 1.538(4) .
C12 C15 1.539(3) .
C15 H15A 0.9800 .
C15 H15B 0.9800 .
C15 H15C 0.9800 .
C13 H13A 0.9800 .
C13 H13B 0.9800 .
C13 H13C 0.9800 .
C14 H14A 0.9800 .
C14 H14B 0.9800 .
C14 H14C 0.9800 .
C8 C10 1.531(3) .
C8 C11 1.531(3) .
C8 C9 1.535(3) .
C10 H10A 0.9800 .
C10 H10B 0.9800 .
C10 H10C 0.9800 .
C9 H9A 0.9800 .
C9 H9B 0.9800 .
C9 H9C 0.9800 .
C11 H11A 0.9800 .
C11 H11B 0.9800 .
C11 H11C 0.9800 .

loop_
_geom_torsion_atom_site_label_1
_geom_torsion_atom_site_label_2
_geom_torsion_atom_site_label_3
_geom_torsion_atom_site_label_4
_geom_torsion
_geom_torsion_site_symmetry_1
O1 Fe1 O1 C1 -172.01(18) 3_665
O1 Fe1 O1 C1 10.4(3) 2_655
C3 C2 C7 C6 2.4(3) .
C1 C2 C7 C6 -178.7(2) .
C2 C7 C6 C5 -0.5(3) .
C7 C6 C5 C4 -1.6(3) .
C6 C5 C4 C3 1.6(3) .
C5 C4 C3 C2 0.4(4) .
C7 C2 C3 C4 -2.4(3) .
C1 C2 C3 C4 178.8(2) .
Fe1 O1 C1 C2 47.1(3) .
Fe1 O1 C1 C8 162.42(18) .
Fe1 O1 C1 C12 -72.8(3) .
C7 C2 C1 O1 20.7(3) .
C3 C2 C1 O1 -160.5(2) .
C7 C2 C1 C8 -93.1(2) .
C3 C2 C1 C8 85.6(3) .
C7 C2 C1 C12 136.1(2) .
C3 C2 C1 C12 -45.1(3) .
O1 C1 C12 C13 -158.71(19) .
C2 C1 C12 C13 84.9(2) .
C8 C1 C12 C13 -41.2(3) .
O1 C1 C12 C14 -36.0(2) .
C2 C1 C12 C14 -152.40(19) .
C8 C1 C12 C14 81.5(2) .
O1 C1 C12 C15 79.5(2) .
C2 C1 C12 C15 -36.9(2) .
C8 C1 C12 C15 -162.95(19) .
O1 C1 C8 C10 -167.6(2) .
C2 C1 C8 C10 -53.0(3) .
C12 C1 C8 C10 75.2(3) .
O1 C1 C8 C11 68.4(2) .
C2 C1 C8 C11 -176.96(19) .
C12 C1 C8 C11 -48.8(3) .
O1 C1 C8 C9 -49.5(2) .
C2 C1 C8 C9 65.1(2) .
C12 C1 C8 C9 -166.75(19) .
